data_4305141
loop_
_publ_author_name
'C\'eline Olivier'
'Euro Solari'
'Rosario Scopelliti'
'Kay Severin'

_publ_section_title
;
Breaking the Symmetry: Assembly of Cylindrical Nanostructures with
a C3-Symmetrical Ligand
;
_journal_name_full 'Inorganic Chemistry'
_journal_page_first 4454
_journal_page_last 4456
_journal_paper_doi 10.1021/ic8005508
_journal_volume 47
_journal_year 2008
_chemical_formula_moiety 'C96 H96 N12 O12 Ru6, 18(H2 O)'
_chemical_formula_sum 'C96 H132 N12 O30 Ru6'
_chemical_formula_weight 2540.56
_chemical_name_systematic
; 
 ? 
;
_space_group_IT_number 2
_symmetry_cell_setting triclinic
_symmetry_space_group_name_Hall '-P 1'
_symmetry_space_group_name_H-M 'P -1'
_atom_sites_solution_hydrogens geom
_atom_sites_solution_primary direct
_atom_sites_solution_secondary difmap
_audit_creation_method SHELXL-97
_cell_angle_alpha 95.57(6)
_cell_angle_beta 101.51(5)
_cell_angle_gamma 113.79(4)
_cell_formula_units_Z 1
_cell_length_a 10.730(2)
_cell_length_b 12.726(8)
_cell_length_c 22.642(16)
_cell_measurement_reflns_used 47
_cell_measurement_temperature 100(2)
_cell_measurement_theta_max 13.833
_cell_measurement_theta_min 3.371
_cell_volume 2717(3)
_computing_cell_refinement 'Dirax/lsq (Duisenberg & Schreurs, 1989-2000)'
_computing_data_collection 'Collect (Bruker AXS BV, 1997-2004)'
_computing_data_reduction 'EvalCCD (Duisenberg & Schreurs, 1990-2000)'
_computing_molecular_graphics 'Bruker SHELXTL'
_computing_publication_material 'Bruker SHELXTL'
_computing_structure_refinement 'SHELXL-97 (Sheldrick, 1997)'
_computing_structure_solution 'SHELXS-97 (Sheldrick, 1990)'
_diffrn_ambient_temperature 100(2)
_diffrn_measured_fraction_theta_full 0.968
_diffrn_measured_fraction_theta_max 0.968
_diffrn_measurement_device_type 'Bruker APEX II CCD'
_diffrn_measurement_method 'phi and omega scans'
_diffrn_radiation_monochromator graphite
_diffrn_radiation_source 'fine-focus sealed tube'
_diffrn_radiation_type MoK\a
_diffrn_radiation_wavelength 0.71073
_diffrn_reflns_av_R_equivalents 0.0891
_diffrn_reflns_av_sigmaI/netI 0.0744
_diffrn_reflns_limit_h_max 11
_diffrn_reflns_limit_h_min -11
_diffrn_reflns_limit_k_max 13
_diffrn_reflns_limit_k_min -13
_diffrn_reflns_limit_l_max 24
_diffrn_reflns_limit_l_min -24
_diffrn_reflns_number 29632
_diffrn_reflns_theta_full 22.46
_diffrn_reflns_theta_max 22.46
_diffrn_reflns_theta_min 3.34
_exptl_absorpt_coefficient_mu 0.892
_exptl_absorpt_correction_T_max 1.0000
_exptl_absorpt_correction_T_min 0.3852
_exptl_absorpt_correction_type multi-scan
_exptl_absorpt_process_details 'SADABS V2.10, Sheldrick G.M, 2003'
_exptl_crystal_colour orange
_exptl_crystal_density_diffrn 1.553
_exptl_crystal_density_method 'not measured'
_exptl_crystal_description platelet
_exptl_crystal_F_000 1296
_exptl_crystal_size_max 0.38
_exptl_crystal_size_mid 0.27
_exptl_crystal_size_min 0.06
_refine_diff_density_max 2.094
_refine_diff_density_min -2.165
_refine_diff_density_rms 0.215
_refine_ls_extinction_coef 0.0016(5)
_refine_ls_extinction_expression Fc^*^=kFc[1+0.001xFc^2^\l^3^/sin(2\q)]^-1/4^
_refine_ls_extinction_method SHELXL
_refine_ls_goodness_of_fit_ref 1.114
_refine_ls_hydrogen_treatment riding
_refine_ls_matrix_type full
_refine_ls_number_parameters 650
_refine_ls_number_reflns 6857
_refine_ls_number_restraints 282
_refine_ls_restrained_S_all 1.095
_refine_ls_R_factor_all 0.1316
_refine_ls_R_factor_gt 0.1105
_refine_ls_shift/su_max 0.000
_refine_ls_shift/su_mean 0.000
_refine_ls_structure_factor_coef Fsqd
_refine_ls_weighting_details 'calc w=1/[\s^2^(Fo^2^)+(0.0406P)^2^+126.0494P] where P=(Fo^2^+2Fc^2^)/3'
_refine_ls_weighting_scheme calc
_refine_ls_wR_factor_gt 0.2607
_refine_ls_wR_factor_ref 0.2703
_reflns_number_gt 5464
_reflns_number_total 6857
_reflns_threshold_expression >2sigma(I)
_cod_data_source_file ic8005508-file002.cif
_cod_data_source_block complex_8
_cod_depositor_comments
;
The following automatic conversions were performed:
'_symmetry_cell_setting' value 'Triclinic' changed to 'triclinic'
according to '/home/saulius/struct/CIF-dictionaries/cif_core.dic'
dictionary named 'cif_core.dic' version 2.4.1 from 2010-06-29.

Automatic conversion script
Id: cif_fix_enum 1527 2010-12-29 10:47:43Z saulius 
;
_cod_database_code 4305141

loop_
_symmetry_equiv_pos_as_xyz
'x, y, z'
'-x, -y, -z'

loop_
_atom_site_label
_atom_site_type_symbol
_atom_site_fract_x
_atom_site_fract_y
_atom_site_fract_z
_atom_site_U_iso_or_equiv
_atom_site_adp_type
_atom_site_occupancy
_atom_site_symmetry_multiplicity
_atom_site_calc_flag
_atom_site_refinement_flags
_atom_site_disorder_assembly
_atom_site_disorder_group
Ru1 Ru -0.26528(16) -0.07133(13) 0.32359(8) 0.0447(5) Uani 1 1 d . . .
Ru2 Ru -0.19052(15) 0.36375(13) 0.28457(7) 0.0342(5) Uani 1 1 d . . .
Ru3 Ru 0.24808(14) 0.27761(11) 0.38752(6) 0.0241(4) Uani 1 1 d . . .
O1 O 0.0525(11) 0.1328(9) 0.3639(5) 0.034(3) Uani 1 1 d . . .
O2 O 0.2888(11) 0.1581(9) 0.3344(5) 0.027(3) Uani 1 1 d . . .
O3 O -0.2552(12) 0.0887(9) 0.3068(6) 0.038(3) Uani 1 1 d . . .
O4 O -0.3715(13) -0.1152(10) 0.2318(7) 0.056(4) Uani 1 1 d . . .
O5 O -0.0120(11) 0.3394(9) 0.3242(5) 0.033(3) Uani 1 1 d . . .
O6 O -0.0749(12) 0.4085(11) 0.2204(5) 0.039(3) Uani 1 1 d . . .
N1 N -0.0829(14) -0.0322(11) 0.2904(7) 0.040(4) Uani 1 1 d . . .
N2 N -0.2761(14) 0.1949(13) 0.2282(7) 0.035(4) Uani 1 1 d . . .
N3 N 0.1776(13) 0.3167(10) 0.3017(6) 0.023(3) Uani 1 1 d . . .
N4 N 0.2779(16) -0.0288(14) 0.1713(7) 0.053(5) Uani 1 1 d . . .
H4 H 0.2895 -0.0851 0.1509 0.063 Uiso 1 1 calc R . .
N5 N -0.374(4) -0.190(2) 0.0979(15) 0.137(12) Uani 1 1 d . . .
H5 H -0.3487 -0.2166 0.1304 0.165 Uiso 1 1 calc R . .
N6 N -0.031(3) 0.298(2) 0.0811(8) 0.085(7) Uani 1 1 d . . .
H6 H -0.1193 0.2846 0.0664 0.102 Uiso 1 1 calc R . .
C1 C 0.0422(18) 0.0548(15) 0.3186(7) 0.031(4) Uani 1 1 d U . .
C2 C 0.1665(18) 0.0660(15) 0.3017(7) 0.030(4) Uani 1 1 d U . .
C3 C 0.1644(18) -0.0137(15) 0.2544(8) 0.040(4) Uani 1 1 d U . .
C4 C 0.0272(18) -0.1093(16) 0.2260(8) 0.043(5) Uani 1 1 d U . .
H4A H 0.0191 -0.1692 0.1949 0.052 Uiso 1 1 calc R . .
C5 C -0.089(2) -0.1162(17) 0.2421(9) 0.046(5) Uani 1 1 d U . .
H5A H -0.1773 -0.1787 0.2208 0.055 Uiso 1 1 calc R . .
C6 C 0.293(2) -0.0142(17) 0.2396(8) 0.042(4) Uani 1 1 d U . .
H6A H 0.3098 -0.0791 0.2546 0.050 Uiso 1 1 calc R . .
H6B H 0.3758 0.0603 0.2608 0.050 Uiso 1 1 calc R . .
C7 C -0.2907(18) 0.0927(16) 0.2499(9) 0.039(5) Uani 1 1 d U . .
C8 C -0.3583(19) -0.0222(17) 0.2064(9) 0.044(5) Uani 1 1 d U . .
C9 C -0.403(2) -0.0271(18) 0.1455(10) 0.048(5) Uani 1 1 d U . .
C10 C -0.389(2) 0.080(2) 0.1249(10) 0.055(5) Uani 1 1 d U . .
H10 H -0.4236 0.0780 0.0827 0.066 Uiso 1 1 calc R . .
C11 C -0.322(2) 0.1862(18) 0.1678(10) 0.052(5) Uani 1 1 d U . .
H11 H -0.3101 0.2561 0.1529 0.062 Uiso 1 1 calc R . .
C12 C -0.471(2) -0.138(2) 0.0971(12) 0.080(8) Uani 1 1 d U . .
H12A H -0.5585 -0.1936 0.1055 0.096 Uiso 1 1 calc R . .
H12B H -0.4960 -0.1199 0.0561 0.096 Uiso 1 1 calc R . .
C13 C -0.325(4) -0.198(4) 0.0526(18) 0.140(12) Uani 1 1 d U . .
H13A H -0.4037 -0.2572 0.0192 0.169 Uiso 1 1 calc R . .
H13B H -0.2568 -0.2314 0.0645 0.169 Uiso 1 1 calc R . .
C14 C -0.254(4) -0.099(4) 0.0251(16) 0.102(8) Uani 1 1 d U . .
C15 C -0.285(3) -0.121(3) -0.0409(12) 0.081(7) Uani 1 1 d U . .
H15 H -0.3532 -0.1958 -0.0639 0.098 Uiso 1 1 calc R . .
C16 C -0.216(2) -0.033(2) -0.0721(10) 0.063(6) Uani 1 1 d U . .
C17 C -0.116(2) 0.078(2) -0.0361(9) 0.055(5) Uani 1 1 d U . .
H17 H -0.0709 0.1399 -0.0561 0.066 Uiso 1 1 calc R . .
C18 C -0.082(3) 0.098(3) 0.0281(12) 0.083(7) Uani 1 1 d U . .
C19 C -0.166(4) -0.002(3) 0.0571(13) 0.097(8) Uani 1 1 d U . .
H19 H -0.1493 0.0093 0.1006 0.117 Uiso 1 1 calc R . .
C20 C -0.242(2) -0.0567(18) -0.1406(9) 0.049(5) Uani 1 1 d U . .
H20A H -0.1571 -0.0573 -0.1507 0.059 Uiso 1 1 calc R . .
H20B H -0.3208 -0.1358 -0.1575 0.059 Uiso 1 1 calc R . .
C21 C 0.019(3) 0.215(3) 0.0643(12) 0.098(9) Uani 1 1 d U . .
H21A H 0.0708 0.2037 0.1026 0.118 Uiso 1 1 calc R . .
H21B H 0.0890 0.2507 0.0408 0.118 Uiso 1 1 calc R . .
C22 C 0.070(2) 0.4080(18) 0.1237(9) 0.050(5) Uani 1 1 d U . .
H22A H 0.0260 0.4628 0.1266 0.060 Uiso 1 1 calc R . .
H22B H 0.1545 0.4455 0.1084 0.060 Uiso 1 1 calc R . .
C23 C 0.0662(15) 0.3471(12) 0.2860(6) 0.017(3) Uani 1 1 d U . .
C24 C 0.0322(18) 0.3762(16) 0.2292(8) 0.036(4) Uani 1 1 d U . .
C25 C 0.1112(18) 0.3815(15) 0.1859(8) 0.035(4) Uani 1 1 d U . .
C26 C 0.2304(17) 0.3583(14) 0.2059(8) 0.032(4) Uani 1 1 d U . .
H26 H 0.2921 0.3654 0.1802 0.038 Uiso 1 1 calc R . .
C27 C 0.2585(17) 0.3261(14) 0.2608(7) 0.029(4) Uani 1 1 d U . .
H27 H 0.3378 0.3093 0.2713 0.035 Uiso 1 1 calc R . .
C28 C -0.160(2) -0.133(2) 0.3982(10) 0.055(5) Uani 1 1 d U . .
C29 C -0.272(2) -0.231(2) 0.3563(10) 0.059(5) Uani 1 1 d U . .
H29 H -0.2520 -0.2919 0.3389 0.070 Uiso 1 1 calc R . .
C30 C -0.413(2) -0.242(2) 0.3388(12) 0.074(7) Uani 1 1 d U . .
H30 H -0.4872 -0.3084 0.3103 0.088 Uiso 1 1 calc R . .
C31 C -0.438(2) -0.143(2) 0.3684(12) 0.066(6) Uani 1 1 d U . .
H31 H -0.5286 -0.1439 0.3595 0.080 Uiso 1 1 calc R . .
C32 C -0.322(3) -0.051(2) 0.4091(11) 0.066(6) Uani 1 1 d U . .
H32 H -0.3361 0.0125 0.4272 0.079 Uiso 1 1 calc R . .
C33 C -0.188(2) -0.0457(17) 0.4252(9) 0.049(5) Uani 1 1 d U . .
H33 H -0.1145 0.0185 0.4549 0.059 Uiso 1 1 calc R . .
C34 C -0.010(3) -0.122(3) 0.4118(13) 0.091(9) Uani 1 1 d U . .
H34A H 0.0563 -0.0396 0.4175 0.136 Uiso 1 1 calc R . .
H34B H 0.0000 -0.1682 0.3774 0.136 Uiso 1 1 calc R . .
H34C H 0.0098 -0.1513 0.4494 0.136 Uiso 1 1 calc R . .
C35 C -0.157(2) 0.4948(18) 0.3640(10) 0.050(5) Uani 1 1 d U . .
C36 C -0.175(2) 0.5407(18) 0.3105(10) 0.052(5) Uani 1 1 d U . .
H36 H -0.1082 0.6158 0.3083 0.062 Uiso 1 1 calc R . .
C37 C -0.295(3) 0.474(2) 0.2594(11) 0.063(6) Uani 1 1 d U . .
H37 H -0.3119 0.5010 0.2223 0.076 Uiso 1 1 calc R . .
C38 C -0.386(3) 0.3647(19) 0.2685(12) 0.067(7) Uani 1 1 d U . .
H38 H -0.4616 0.3168 0.2337 0.081 Uiso 1 1 calc R . .
C39 C -0.383(2) 0.322(2) 0.3147(12) 0.070(7) Uani 1 1 d U . .
H39 H -0.4573 0.2499 0.3163 0.084 Uiso 1 1 calc R . .
C40 C -0.263(2) 0.3851(17) 0.3662(10) 0.046(5) Uani 1 1 d U . .
H40 H -0.2534 0.3529 0.4021 0.055 Uiso 1 1 calc R . .
C41 C -0.033(2) 0.559(2) 0.4169(11) 0.071(7) Uani 1 1 d U . .
H41A H 0.0476 0.6074 0.4024 0.107 Uiso 1 1 calc R . .
H41B H -0.0107 0.5030 0.4383 0.107 Uiso 1 1 calc R . .
H41C H -0.0538 0.6093 0.4452 0.107 Uiso 1 1 calc R . .
C42 C 0.3393(19) 0.4650(16) 0.4248(7) 0.037(4) Uani 1 1 d U . .
C43 C 0.4491(18) 0.4329(15) 0.4220(7) 0.034(4) Uani 1 1 d U . .
H43 H 0.5174 0.4728 0.4011 0.041 Uiso 1 1 calc R . .
C44 C 0.4576(18) 0.3397(13) 0.4507(7) 0.029(4) Uani 1 1 d U . .
H44 H 0.5334 0.3197 0.4492 0.035 Uiso 1 1 calc R . .
C45 C 0.3563(17) 0.2762(15) 0.4813(7) 0.030(4) Uani 1 1 d U . .
H45 H 0.3645 0.2155 0.5007 0.036 Uiso 1 1 calc R . .
C46 C 0.240(2) 0.3066(16) 0.4821(8) 0.040(4) Uani 1 1 d U . .
H46 H 0.1640 0.2611 0.4980 0.048 Uiso 1 1 calc R . .
C47 C 0.242(2) 0.4102(15) 0.4574(8) 0.039(4) Uani 1 1 d U . .
H47 H 0.1770 0.4400 0.4639 0.047 Uiso 1 1 calc R . .
C48 C 0.324(2) 0.5562(18) 0.3924(8) 0.050(5) Uani 1 1 d U . .
H48A H 0.2240 0.5350 0.3754 0.075 Uiso 1 1 calc R . .
H48B H 0.3708 0.5625 0.3589 0.075 Uiso 1 1 calc R . .
H48C H 0.3683 0.6315 0.4212 0.075 Uiso 1 1 calc R . .
O7 O -0.0908(14) 0.2353(11) 0.4262(6) 0.052(4) Uani 1 1 d . . .
O8 O 0.6904(14) 0.2223(13) 0.4796(7) 0.058(4) Uani 1 1 d . . .
O9 O 0.1547(15) -0.2802(12) 0.1341(6) 0.057(4) Uani 1 1 d . . .
O10 O -0.7424(15) -0.1738(14) 0.4049(7) 0.069(4) Uani 1 1 d . . .
O11 O -0.5767(18) 0.0569(14) 0.4086(7) 0.075(5) Uani 1 1 d . . .
O12 O -0.113(2) 0.3938(15) -0.0160(6) 0.089(6) Uani 1 1 d . . .
O13 O -0.6293(19) -0.3005(16) 0.2154(9) 0.099(6) Uani 1 1 d . . .
O14 O 0.179(2) 0.6852(18) 0.2866(9) 0.104(6) Uani 1 1 d . . .
O15 O -0.073(3) 0.5965(19) 0.1762(17) 0.194(16) Uani 1 1 d . . .

loop_
_atom_site_aniso_label
_atom_site_aniso_U_11
_atom_site_aniso_U_22
_atom_site_aniso_U_33
_atom_site_aniso_U_23
_atom_site_aniso_U_13
_atom_site_aniso_U_12
Ru1 0.0373(9) 0.0256(9) 0.0790(13) 0.0164(8) 0.0264(8) 0.0146(7)
Ru2 0.0362(9) 0.0329(9) 0.0433(9) 0.0118(7) 0.0149(7) 0.0215(7)
Ru3 0.0291(8) 0.0227(8) 0.0200(7) 0.0005(5) 0.0037(6) 0.0128(6)
O1 0.030(6) 0.020(6) 0.045(7) -0.003(5) 0.011(5) 0.007(5)
O2 0.032(6) 0.024(6) 0.023(6) 0.000(5) -0.002(5) 0.017(5)
O3 0.044(7) 0.019(6) 0.052(9) 0.014(6) 0.009(6) 0.015(6)
O4 0.041(8) 0.016(7) 0.102(12) 0.002(7) 0.012(8) 0.008(6)
O5 0.025(6) 0.023(6) 0.044(7) -0.007(5) 0.001(5) 0.011(5)
O6 0.045(7) 0.048(8) 0.043(7) 0.021(6) 0.014(6) 0.034(7)
N1 0.031(8) 0.002(7) 0.079(12) 0.000(7) 0.023(8) -0.002(6)
N2 0.021(7) 0.043(10) 0.037(9) 0.010(7) -0.005(6) 0.017(7)
N3 0.034(8) 0.009(7) 0.027(7) 0.008(5) 0.006(6) 0.010(6)
N4 0.048(10) 0.050(11) 0.040(10) -0.034(8) -0.005(8) 0.018(8)
N5 0.20(3) 0.09(2) 0.15(3) -0.001(18) 0.10(3) 0.07(2)
N6 0.125(19) 0.124(19) 0.034(10) 0.004(11) -0.006(11) 0.098(17)
C1 0.043(11) 0.037(11) 0.023(9) 0.010(8) 0.012(8) 0.025(9)
C2 0.041(10) 0.032(10) 0.026(9) 0.010(7) 0.014(8) 0.022(8)
C3 0.028(9) 0.026(9) 0.047(10) -0.022(8) -0.004(8) 0.006(7)
C4 0.037(10) 0.043(11) 0.041(10) -0.015(8) 0.012(8) 0.013(8)
C5 0.049(12) 0.041(11) 0.041(11) -0.008(9) 0.010(9) 0.018(9)
C6 0.046(11) 0.044(11) 0.042(11) 0.010(9) 0.020(9) 0.022(9)
C7 0.026(10) 0.033(11) 0.053(12) -0.005(9) 0.007(8) 0.013(8)
C8 0.029(10) 0.046(12) 0.057(12) 0.007(10) 0.010(9) 0.018(9)
C9 0.037(10) 0.045(11) 0.062(12) -0.001(9) 0.013(9) 0.019(9)
C10 0.036(10) 0.074(14) 0.046(12) -0.013(10) -0.002(9) 0.028(10)
C11 0.041(11) 0.051(13) 0.069(15) 0.002(10) 0.010(10) 0.030(10)
C12 0.062(14) 0.061(15) 0.092(17) -0.043(13) 0.022(13) 0.015(12)
C13 0.16(3) 0.20(3) 0.13(2) 0.11(2) 0.09(2) 0.11(2)
C14 0.124(19) 0.15(2) 0.097(18) 0.062(16) 0.053(15) 0.102(17)
C15 0.092(16) 0.111(18) 0.082(16) 0.048(14) 0.040(13) 0.070(14)
C16 0.072(13) 0.070(13) 0.059(12) 0.005(11) 0.013(10) 0.048(11)
C17 0.062(12) 0.085(15) 0.029(10) 0.004(10) 0.007(9) 0.045(11)
C18 0.086(15) 0.121(18) 0.061(14) -0.019(13) -0.008(11) 0.085(14)
C19 0.13(2) 0.15(2) 0.046(14) 0.019(15) 0.027(14) 0.101(18)
C20 0.056(12) 0.050(12) 0.044(11) 0.000(9) 0.009(9) 0.028(10)
C21 0.096(18) 0.15(2) 0.056(15) -0.029(15) -0.009(13) 0.085(18)
C22 0.078(14) 0.060(13) 0.041(11) 0.026(10) 0.025(10) 0.049(11)
C23 0.022(7) 0.015(6) 0.006(6) -0.003(5) 0.001(5) 0.001(5)
C24 0.038(10) 0.041(10) 0.036(10) 0.009(8) 0.004(8) 0.026(8)
C25 0.040(10) 0.029(9) 0.042(10) 0.004(8) 0.011(8) 0.022(8)
C26 0.029(9) 0.026(9) 0.043(10) 0.008(8) 0.012(8) 0.013(7)
C27 0.031(9) 0.026(9) 0.037(10) 0.004(7) 0.011(8) 0.017(8)
C28 0.065(13) 0.064(13) 0.054(12) 0.017(10) 0.028(10) 0.039(11)
C29 0.051(12) 0.069(14) 0.066(13) 0.021(11) 0.021(10) 0.031(11)
C30 0.035(11) 0.080(16) 0.095(16) 0.025(13) 0.029(11) 0.008(11)
C31 0.045(12) 0.073(15) 0.100(16) 0.051(13) 0.046(11) 0.025(11)
C32 0.080(15) 0.058(14) 0.085(15) 0.043(12) 0.049(12) 0.037(12)
C33 0.079(14) 0.043(11) 0.041(11) 0.027(9) 0.029(10) 0.033(10)
C34 0.079(17) 0.13(2) 0.10(2) 0.058(18) 0.015(15) 0.078(18)
C35 0.046(11) 0.050(12) 0.072(13) 0.013(10) 0.026(10) 0.034(9)
C36 0.077(13) 0.044(11) 0.077(14) 0.040(10) 0.052(11) 0.047(10)
C37 0.087(15) 0.084(15) 0.068(14) 0.031(12) 0.028(11) 0.079(13)
C38 0.081(15) 0.042(13) 0.075(15) -0.010(11) 0.057(13) 0.012(11)
C39 0.047(12) 0.060(14) 0.094(17) -0.014(13) 0.058(12) 0.003(10)
C40 0.044(11) 0.043(11) 0.069(13) 0.015(9) 0.037(10) 0.025(9)
C41 0.057(14) 0.057(15) 0.093(18) -0.017(13) 0.018(13) 0.026(12)
C42 0.039(10) 0.047(11) 0.019(8) -0.006(8) -0.007(7) 0.022(9)
C43 0.038(10) 0.042(10) 0.008(8) -0.018(7) -0.007(7) 0.015(8)
C44 0.041(10) 0.016(8) 0.023(8) -0.008(7) -0.009(7) 0.016(7)
C45 0.038(7) 0.034(7) 0.008(6) -0.006(5) -0.005(6) 0.012(6)
C46 0.055(11) 0.036(10) 0.029(9) -0.006(8) 0.006(8) 0.026(9)
C47 0.052(11) 0.032(10) 0.042(10) 0.002(8) 0.015(9) 0.025(9)
C48 0.061(13) 0.059(14) 0.030(11) 0.016(10) 0.004(9) 0.030(11)
O7 0.057(9) 0.041(8) 0.069(10) 0.019(7) 0.029(7) 0.025(7)
O8 0.047(8) 0.074(10) 0.073(10) 0.036(8) 0.023(7) 0.039(8)
O9 0.065(9) 0.044(8) 0.047(8) -0.016(7) -0.005(7) 0.024(7)
O10 0.060(10) 0.081(12) 0.081(11) 0.038(9) 0.031(8) 0.037(9)
O11 0.092(12) 0.071(11) 0.071(11) 0.008(8) -0.008(9) 0.058(10)
O12 0.158(17) 0.077(12) 0.033(8) 0.006(8) -0.008(10) 0.069(12)
O13 0.076(12) 0.082(13) 0.104(15) 0.045(11) 0.005(10) 0.003(10)
O14 0.135(17) 0.102(15) 0.108(15) 0.057(13) 0.055(13) 0.066(14)
O15 0.27(3) 0.082(16) 0.39(4) 0.14(2) 0.26(3) 0.12(2)

loop_
_atom_type_symbol
_atom_type_description
_atom_type_scat_dispersion_real
_atom_type_scat_dispersion_imag
_atom_type_scat_source
C C 0.0033 0.0016 'International Tables Vol C Tables 4.2.6.8 and 6.1.1.4'
H H 0.0000 0.0000 'International Tables Vol C Tables 4.2.6.8 and 6.1.1.4'
N N 0.0061 0.0033 'International Tables Vol C Tables 4.2.6.8 and 6.1.1.4'
O O 0.0106 0.0060 'International Tables Vol C Tables 4.2.6.8 and 6.1.1.4'
Ru Ru -1.2594 0.8363 'International Tables Vol C Tables 4.2.6.8 and 6.1.1.4'

loop_
_geom_angle_atom_site_label_1
_geom_angle_atom_site_label_2
_geom_angle_atom_site_label_3
_geom_angle
_geom_angle_site_symmetry_1
_geom_angle_site_symmetry_3
_geom_angle_publ_flag
O4 Ru1 O3 78.7(5) . . ?
O4 Ru1 N1 84.5(6) . . ?
O3 Ru1 N1 87.2(5) . . ?
O4 Ru1 C32 134.8(8) . . ?
O3 Ru1 C32 93.2(7) . . ?
N1 Ru1 C32 140.0(8) . . ?
O4 Ru1 C31 102.6(8) . . ?
O3 Ru1 C31 106.3(7) . . ?
N1 Ru1 C31 165.6(7) . . ?
C32 Ru1 C31 37.0(9) . . ?
O4 Ru1 C29 109.3(7) . . ?
O3 Ru1 C29 171.3(7) . . ?
N1 Ru1 C29 96.9(7) . . ?
C32 Ru1 C29 78.7(8) . . ?
C31 Ru1 C29 69.0(8) . . ?
O4 Ru1 C30 90.6(8) . . ?
O3 Ru1 C30 141.6(7) . . ?
N1 Ru1 C30 128.7(7) . . ?
C32 Ru1 C30 68.6(9) . . ?
C31 Ru1 C30 40.0(9) . . ?
C29 Ru1 C30 37.7(8) . . ?
O4 Ru1 C28 143.3(7) . . ?
O3 Ru1 C28 136.2(7) . . ?
N1 Ru1 C28 86.2(7) . . ?
C32 Ru1 C28 66.2(8) . . ?
C31 Ru1 C28 80.6(8) . . ?
C29 Ru1 C28 37.1(8) . . ?
C30 Ru1 C28 68.3(9) . . ?
O4 Ru1 C33 169.6(7) . . ?
O3 Ru1 C33 105.7(6) . . ?
N1 Ru1 C33 105.0(7) . . ?
C32 Ru1 C33 36.8(8) . . ?
C31 Ru1 C33 67.2(9) . . ?
C29 Ru1 C33 65.9(8) . . ?
C30 Ru1 C33 80.1(9) . . ?
C28 Ru1 C33 36.2(7) . . ?
C38 Ru2 O6 119.3(8) . . ?
C38 Ru2 O5 161.8(8) . . ?
O6 Ru2 O5 78.7(4) . . ?
C38 Ru2 N2 91.6(7) . . ?
O6 Ru2 N2 82.2(5) . . ?
O5 Ru2 N2 88.6(4) . . ?
C38 Ru2 C37 38.5(9) . . ?
O6 Ru2 C37 92.1(7) . . ?
O5 Ru2 C37 152.3(8) . . ?
N2 Ru2 C37 116.3(8) . . ?
C38 Ru2 C40 64.7(9) . . ?
O6 Ru2 C40 158.7(6) . . ?
O5 Ru2 C40 99.4(6) . . ?
N2 Ru2 C40 119.1(7) . . ?
C37 Ru2 C40 79.7(8) . . ?
C38 Ru2 C39 33.4(9) . . ?
O6 Ru2 C39 152.2(9) . . ?
O5 Ru2 C39 128.4(9) . . ?
N2 Ru2 C39 91.7(7) . . ?
C37 Ru2 C39 66.2(10) . . ?
C40 Ru2 C39 38.5(8) . . ?
C38 Ru2 C35 79.0(8) . . ?
O6 Ru2 C35 121.0(6) . . ?
O5 Ru2 C35 93.8(6) . . ?
N2 Ru2 C35 156.7(7) . . ?
C37 Ru2 C35 68.4(8) . . ?
C40 Ru2 C35 37.6(7) . . ?
C39 Ru2 C35 68.7(8) . . ?
C38 Ru2 C36 67.8(8) . . ?
O6 Ru2 C36 94.4(6) . . ?
O5 Ru2 C36 115.7(7) . . ?
N2 Ru2 C36 154.4(7) . . ?
C37 Ru2 C36 38.2(8) . . ?
C40 Ru2 C36 67.1(7) . . ?
C39 Ru2 C36 79.5(8) . . ?
C35 Ru2 C36 37.3(7) . . ?
O1 Ru3 O2 79.2(4) . . ?
O1 Ru3 N3 85.4(5) . . ?
O2 Ru3 N3 84.1(4) . . ?
O1 Ru3 C46 91.3(6) . . ?
O2 Ru3 C46 134.3(5) . . ?
N3 Ru3 C46 140.2(6) . . ?
O1 Ru3 C42 139.0(6) . . ?
O2 Ru3 C42 139.8(6) . . ?
N3 Ru3 C42 86.9(5) . . ?
C46 Ru3 C42 70.0(7) . . ?
O1 Ru3 C43 173.8(5) . . ?
O2 Ru3 C43 105.7(5) . . ?
N3 Ru3 C43 98.8(6) . . ?
C46 Ru3 C43 82.6(7) . . ?
C42 Ru3 C43 37.6(6) . . ?
O1 Ru3 C44 139.6(5) . . ?
O2 Ru3 C44 89.7(5) . . ?
N3 Ru3 C44 132.4(6) . . ?
C46 Ru3 C44 69.1(7) . . ?
C42 Ru3 C44 68.3(6) . . ?
C43 Ru3 C44 38.3(6) . . ?
O1 Ru3 C45 106.4(6) . . ?
O2 Ru3 C45 101.2(5) . . ?
N3 Ru3 C45 167.7(6) . . ?
C46 Ru3 C45 38.8(6) . . ?
C42 Ru3 C45 81.9(6) . . ?
C43 Ru3 C45 69.2(6) . . ?
C44 Ru3 C45 37.7(6) . . ?
O1 Ru3 C47 107.8(6) . . ?
O2 Ru3 C47 168.9(6) . . ?
N3 Ru3 C47 104.8(6) . . ?
C46 Ru3 C47 39.2(7) . . ?
C42 Ru3 C47 36.8(7) . . ?
C43 Ru3 C47 66.8(6) . . ?
C44 Ru3 C47 79.4(6) . . ?
C45 Ru3 C47 68.8(6) . . ?
C1 O1 Ru3 111.8(10) . . ?
C2 O2 Ru3 110.8(9) . . ?
C7 O3 Ru1 114.9(11) . . ?
C8 O4 Ru1 113.2(11) . . ?
C23 O5 Ru2 110.8(9) . . ?
C24 O6 Ru2 112.2(10) . . ?
C1 N1 C5 117.5(15) . . ?
C1 N1 Ru1 123.6(11) . . ?
C5 N1 Ru1 117.9(11) . . ?
C11 N2 C7 118.1(16) . . ?
C11 N2 Ru2 117.1(12) . . ?
C7 N2 Ru2 124.8(12) . . ?
C27 N3 C23 116.8(12) . . ?
C27 N3 Ru3 117.2(10) . . ?
C23 N3 Ru3 125.6(9) . . ?
C20 N4 C6 116.4(14) 2 . ?
C20 N4 H4 121.8 2 . ?
C6 N4 H4 121.8 . . ?
C13 N5 C12 121(4) . . ?
C13 N5 H5 119.6 . . ?
C12 N5 H5 119.6 . . ?
C21 N6 C22 118(2) . . ?
C21 N6 H6 120.9 . . ?
C22 N6 H6 120.9 . . ?
O1 C1 N1 119.5(15) . . ?
O1 C1 C2 118.5(15) . . ?
N1 C1 C2 122.0(15) . . ?
O2 C2 C3 121.4(15) . . ?
O2 C2 C1 116.6(14) . . ?
C3 C2 C1 122.0(16) . . ?
C2 C3 C4 114.6(16) . . ?
C2 C3 C6 124.1(15) . . ?
C4 C3 C6 120.7(15) . . ?
C5 C4 C3 122.1(16) . . ?
C5 C4 H4A 119.0 . . ?
C3 C4 H4A 119.0 . . ?
C4 C5 N1 121.8(17) . . ?
C4 C5 H5A 119.1 . . ?
N1 C5 H5A 119.1 . . ?
C3 C6 N4 111.1(15) . . ?
C3 C6 H6A 109.4 . . ?
N4 C6 H6A 109.4 . . ?
C3 C6 H6B 109.4 . . ?
N4 C6 H6B 109.4 . . ?
H6A C6 H6B 108.0 . . ?
O3 C7 N2 124.1(15) . . ?
O3 C7 C8 115.6(17) . . ?
N2 C7 C8 120.2(17) . . ?
O4 C8 C9 124.6(19) . . ?
O4 C8 C7 115.6(17) . . ?
C9 C8 C7 119.8(19) . . ?
C8 C9 C10 118.5(18) . . ?
C8 C9 C12 125(2) . . ?
C10 C9 C12 117(2) . . ?
C11 C10 C9 120(2) . . ?
C11 C10 H10 120.2 . . ?
C9 C10 H10 120.2 . . ?
N2 C11 C10 124(2) . . ?
N2 C11 H11 118.1 . . ?
C10 C11 H11 118.1 . . ?
N5 C12 C9 109(2) . . ?
N5 C12 H12A 109.9 . . ?
C9 C12 H12A 109.9 . . ?
N5 C12 H12B 109.9 . . ?
C9 C12 H12B 109.9 . . ?
H12A C12 H12B 108.3 . . ?
N5 C13 C14 124(4) . . ?
N5 C13 H13A 106.4 . . ?
C14 C13 H13A 106.4 . . ?
N5 C13 H13B 106.4 . . ?
C14 C13 H13B 106.4 . . ?
H13A C13 H13B 106.4 . . ?
C19 C14 C15 122(3) . . ?
C19 C14 C13 122(4) . . ?
C15 C14 C13 117(4) . . ?
C16 C15 C14 121(3) . . ?
C16 C15 H15 119.4 . . ?
C14 C15 H15 119.4 . . ?
C15 C16 C17 118(2) . . ?
C15 C16 C20 121(2) . . ?
C17 C16 C20 121(2) . . ?
C18 C17 C16 121(2) . . ?
C18 C17 H17 119.4 . . ?
C16 C17 H17 119.4 . . ?
C17 C18 C21 120(3) . . ?
C17 C18 C19 117(3) . . ?
C21 C18 C19 123(3) . . ?
C14 C19 C18 122(3) . . ?
C14 C19 H19 119.2 . . ?
C18 C19 H19 119.2 . . ?
N4 C20 C16 114.4(16) 2 . ?
N4 C20 H20A 108.7 2 . ?
C16 C20 H20A 108.7 . . ?
N4 C20 H20B 108.7 2 . ?
C16 C20 H20B 108.7 . . ?
H20A C20 H20B 107.6 . . ?
N6 C21 C18 119(2) . . ?
N6 C21 H21A 107.5 . . ?
C18 C21 H21A 107.5 . . ?
N6 C21 H21B 107.5 . . ?
C18 C21 H21B 107.5 . . ?
H21A C21 H21B 107.0 . . ?
N6 C22 C25 109.0(16) . . ?
N6 C22 H22A 109.9 . . ?
C25 C22 H22A 109.9 . . ?
N6 C22 H22B 109.9 . . ?
C25 C22 H22B 109.9 . . ?
H22A C22 H22B 108.3 . . ?
O5 C23 N3 118.0(12) . . ?
O5 C23 C24 120.7(14) . . ?
N3 C23 C24 121.1(13) . . ?
O6 C24 C23 115.4(15) . . ?
O6 C24 C25 122.0(15) . . ?
C23 C24 C25 122.4(15) . . ?
C24 C25 C26 114.4(16) . . ?
C24 C25 C22 121.8(15) . . ?
C26 C25 C22 123.8(16) . . ?
C27 C26 C25 122.0(16) . . ?
C27 C26 H26 119.0 . . ?
C25 C26 H26 119.0 . . ?
C26 C27 N3 123.1(15) . . ?
C26 C27 H27 118.5 . . ?
N3 C27 H27 118.5 . . ?
C33 C28 C29 119(2) . . ?
C33 C28 C34 120(2) . . ?
C29 C28 C34 120(2) . . ?
C33 C28 Ru1 71.9(12) . . ?
C29 C28 Ru1 70.8(13) . . ?
C34 C28 Ru1 127.4(15) . . ?
C28 C29 C30 123(2) . . ?
C28 C29 Ru1 72.1(13) . . ?
C30 C29 Ru1 71.7(13) . . ?
C28 C29 H29 118.6 . . ?
C30 C29 H29 118.6 . . ?
Ru1 C29 H29 130.4 . . ?
C29 C30 C31 116(2) . . ?
C29 C30 Ru1 70.6(12) . . ?
C31 C30 Ru1 69.2(12) . . ?
C29 C30 H30 122.0 . . ?
C31 C30 H30 122.0 . . ?
Ru1 C30 H30 130.4 . . ?
C32 C31 C30 117(2) . . ?
C32 C31 Ru1 70.0(12) . . ?
C30 C31 Ru1 70.8(12) . . ?
C32 C31 H31 121.4 . . ?
C30 C31 H31 121.4 . . ?
Ru1 C31 H31 130.0 . . ?
C33 C32 C31 124(2) . . ?
C33 C32 Ru1 74.0(12) . . ?
C31 C32 Ru1 73.0(14) . . ?
C33 C32 H32 117.8 . . ?
C31 C32 H32 117.8 . . ?
Ru1 C32 H32 127.5 . . ?
C28 C33 C32 120(2) . . ?
C28 C33 Ru1 71.9(12) . . ?
C32 C33 Ru1 69.2(13) . . ?
C28 C33 H33 119.9 . . ?
C32 C33 H33 119.9 . . ?
Ru1 C33 H33 131.9 . . ?
C28 C34 H34A 109.5 . . ?
C28 C34 H34B 109.5 . . ?
H34A C34 H34B 109.5 . . ?
C28 C34 H34C 109.5 . . ?
H34A C34 H34C 109.5 . . ?
H34B C34 H34C 109.5 . . ?
C36 C35 C40 118(2) . . ?
C36 C35 C41 122(2) . . ?
C40 C35 C41 120(2) . . ?
C36 C35 Ru2 71.6(12) . . ?
C40 C35 Ru2 70.3(11) . . ?
C41 C35 Ru2 129.9(13) . . ?
C35 C36 C37 120(2) . . ?
C35 C36 Ru2 71.1(11) . . ?
C37 C36 Ru2 69.7(11) . . ?
C35 C36 H36 120.2 . . ?
C37 C36 H36 120.2 . . ?
Ru2 C36 H36 131.9 . . ?
C38 C37 C36 115(2) . . ?
C38 C37 Ru2 66.6(13) . . ?
C36 C37 Ru2 72.1(10) . . ?
C38 C37 H37 122.7 . . ?
C36 C37 H37 122.7 . . ?
Ru2 C37 H37 130.7 . . ?
C39 C38 C37 130(3) . . ?
C39 C38 Ru2 78.7(18) . . ?
C37 C38 Ru2 74.9(13) . . ?
C39 C38 H38 115.1 . . ?
C37 C38 H38 115.1 . . ?
Ru2 C38 H38 122.6 . . ?
C38 C39 C40 117(2) . . ?
C38 C39 Ru2 68.0(14) . . ?
C40 C39 Ru2 70.5(11) . . ?
C38 C39 H39 121.5 . . ?
C40 C39 H39 121.5 . . ?
Ru2 C39 H39 132.8 . . ?
C35 C40 C39 120(2) . . ?
C35 C40 Ru2 72.0(11) . . ?
C39 C40 Ru2 71.1(11) . . ?
C35 C40 H40 119.8 . . ?
C39 C40 H40 119.8 . . ?
Ru2 C40 H40 129.6 . . ?
C35 C41 H41A 109.5 . . ?
C35 C41 H41B 109.5 . . ?
H41A C41 H41B 109.5 . . ?
C35 C41 H41C 109.5 . . ?
H41A C41 H41C 109.5 . . ?
H41B C41 H41C 109.5 . . ?
C47 C42 C43 120.5(17) . . ?
C47 C42 C48 119.3(16) . . ?
C43 C42 C48 120.2(17) . . ?
C47 C42 Ru3 73.4(11) . . ?
C43 C42 Ru3 71.2(10) . . ?
C48 C42 Ru3 126.8(12) . . ?
C42 C43 C44 119.7(17) . . ?
C42 C43 Ru3 71.2(10) . . ?
C44 C43 Ru3 71.1(10) . . ?
C42 C43 H43 120.2 . . ?
C44 C43 H43 120.2 . . ?
Ru3 C43 H43 130.0 . . ?
C45 C44 C43 122.0(16) . . ?
C45 C44 Ru3 72.1(9) . . ?
C43 C44 Ru3 70.6(9) . . ?
C45 C44 H44 119.0 . . ?
C43 C44 H44 119.0 . . ?
Ru3 C44 H44 131.3 . . ?
C44 C45 C46 118.2(16) . . ?
C44 C45 Ru3 70.2(9) . . ?
C46 C45 Ru3 68.7(9) . . ?
C44 C45 H45 120.9 . . ?
C46 C45 H45 120.9 . . ?
Ru3 C45 H45 133.0 . . ?
C45 C46 C47 117.9(17) . . ?
C45 C46 Ru3 72.5(9) . . ?
C47 C46 Ru3 72.8(10) . . ?
C45 C46 H46 121.0 . . ?
C47 C46 H46 121.0 . . ?
Ru3 C46 H46 125.5 . . ?
C42 C47 C46 121.0(16) . . ?
C42 C47 Ru3 69.8(10) . . ?
C46 C47 Ru3 68.1(9) . . ?
C42 C47 H47 119.5 . . ?
C46 C47 H47 119.5 . . ?
Ru3 C47 H47 136.8 . . ?
C42 C48 H48A 109.5 . . ?
C42 C48 H48B 109.5 . . ?
H48A C48 H48B 109.5 . . ?
C42 C48 H48C 109.5 . . ?
H48A C48 H48C 109.5 . . ?
H48B C48 H48C 109.5 . . ?

loop_
_geom_bond_atom_site_label_1
_geom_bond_atom_site_label_2
_geom_bond_distance
_geom_bond_site_symmetry_2
_geom_bond_publ_flag
Ru1 O4 2.060(15) . ?
Ru1 O3 2.072(11) . ?
Ru1 N1 2.124(14) . ?
Ru1 C32 2.17(2) . ?
Ru1 C31 2.20(2) . ?
Ru1 C29 2.21(2) . ?
Ru1 C30 2.23(2) . ?
Ru1 C28 2.23(2) . ?
Ru1 C33 2.23(2) . ?
Ru2 C38 2.06(3) . ?
Ru2 O6 2.070(12) . ?
Ru2 O5 2.102(11) . ?
Ru2 N2 2.120(15) . ?
Ru2 C37 2.172(18) . ?
Ru2 C40 2.174(18) . ?
Ru2 C39 2.183(19) . ?
Ru2 C35 2.20(2) . ?
Ru2 C36 2.203(19) . ?
Ru3 O1 2.080(11) . ?
Ru3 O2 2.083(10) . ?
Ru3 N3 2.122(12) . ?
Ru3 C46 2.163(17) . ?
Ru3 C42 2.180(18) . ?
Ru3 C43 2.181(17) . ?
Ru3 C44 2.188(16) . ?
Ru3 C45 2.213(15) . ?
Ru3 C47 2.227(17) . ?
O1 C1 1.310(19) . ?
O2 C2 1.36(2) . ?
O3 C7 1.28(2) . ?
O4 C8 1.34(2) . ?
O5 C23 1.305(17) . ?
O6 C24 1.354(19) . ?
N1 C1 1.33(2) . ?
N1 C5 1.43(2) . ?
N2 C11 1.34(2) . ?
N2 C7 1.40(2) . ?
N3 C27 1.37(2) . ?
N3 C23 1.391(19) . ?
N4 C20 1.48(3) 2 ?
N4 C6 1.51(2) . ?
N4 H4 0.8800 . ?
N5 C13 1.26(4) . ?
N5 C12 1.44(3) . ?
N5 H5 0.8800 . ?
N6 C21 1.42(3) . ?
N6 C22 1.47(3) . ?
N6 H6 0.8800 . ?
C1 C2 1.42(2) . ?
C2 C3 1.39(2) . ?
C3 C4 1.44(2) . ?
C3 C6 1.49(2) . ?
C4 C5 1.34(2) . ?
C4 H4A 0.9500 . ?
C5 H5A 0.9500 . ?
C6 H6A 0.9900 . ?
C6 H6B 0.9900 . ?
C7 C8 1.49(3) . ?
C8 C9 1.35(3) . ?
C9 C10 1.44(3) . ?
C9 C12 1.51(3) . ?
C10 C11 1.41(3) . ?
C10 H10 0.9500 . ?
C11 H11 0.9500 . ?
C12 H12A 0.9900 . ?
C12 H12B 0.9900 . ?
C13 C14 1.45(4) . ?
C13 H13A 0.9900 . ?
C13 H13B 0.9900 . ?
C14 C19 1.25(4) . ?
C14 C15 1.44(4) . ?
C15 C16 1.42(3) . ?
C15 H15 0.9500 . ?
C16 C17 1.42(3) . ?
C16 C20 1.50(3) . ?
C17 C18 1.40(3) . ?
C17 H17 0.9500 . ?
C18 C21 1.47(4) . ?
C18 C19 1.53(4) . ?
C19 H19 0.9500 . ?
C20 N4 1.48(3) 2 ?
C20 H20A 0.9900 . ?
C20 H20B 0.9900 . ?
C21 H21A 0.9900 . ?
C21 H21B 0.9900 . ?
C22 C25 1.50(2) . ?
C22 H22A 0.9900 . ?
C22 H22B 0.9900 . ?
C23 C24 1.39(2) . ?
C24 C25 1.41(2) . ?
C25 C26 1.42(2) . ?
C26 C27 1.36(2) . ?
C26 H26 0.9500 . ?
C27 H27 0.9500 . ?
C28 C33 1.38(3) . ?
C28 C29 1.41(3) . ?
C28 C34 1.52(3) . ?
C29 C30 1.43(3) . ?
C29 H29 0.9500 . ?
C30 C31 1.51(3) . ?
C30 H30 0.9500 . ?
C31 C32 1.39(3) . ?
C31 H31 0.9500 . ?
C32 C33 1.39(3) . ?
C32 H32 0.9500 . ?
C33 H33 0.9500 . ?
C34 H34A 0.9800 . ?
C34 H34B 0.9800 . ?
C34 H34C 0.9800 . ?
C35 C36 1.41(3) . ?
C35 C40 1.41(3) . ?
C35 C41 1.47(3) . ?
C36 C37 1.43(3) . ?
C36 H36 0.9500 . ?
C37 C38 1.40(3) . ?
C37 H37 0.9500 . ?
C38 C39 1.22(3) . ?
C38 H38 0.9500 . ?
C39 C40 1.43(3) . ?
C39 H39 0.9500 . ?
C40 H40 0.9500 . ?
C41 H41A 0.9800 . ?
C41 H41B 0.9800 . ?
C41 H41C 0.9800 . ?
C42 C47 1.39(3) . ?
C42 C43 1.40(2) . ?
C42 C48 1.48(3) . ?
C43 C44 1.43(2) . ?
C43 H43 0.9500 . ?
C44 C45 1.42(2) . ?
C44 H44 0.9500 . ?
C45 C46 1.45(2) . ?
C45 H45 0.9500 . ?
C46 C47 1.47(3) . ?
C46 H46 0.9500 . ?
C47 H47 0.9500 . ?
C48 H48A 0.9800 . ?
C48 H48B 0.9800 . ?
C48 H48C 0.9800 . ?

loop_
_geom_hbond_atom_site_label_D
_geom_hbond_atom_site_label_H
_geom_hbond_atom_site_label_A
_geom_hbond_distance_DH
_geom_hbond_distance_HA
_geom_hbond_distance_DA
_geom_hbond_angle_DHA
_geom_hbond_site_symmetry_A
N4 H4 O9 0.88 2.26 2.88(2) 127.9 .
N5 H5 O4 0.88 2.63 3.08(3) 113.2 .

loop_
_geom_torsion_atom_site_label_1
_geom_torsion_atom_site_label_2
_geom_torsion_atom_site_label_3
_geom_torsion_atom_site_label_4
_geom_torsion
_geom_torsion_site_symmetry_1
_geom_torsion_site_symmetry_2
_geom_torsion_site_symmetry_3
_geom_torsion_site_symmetry_4
_geom_torsion_publ_flag
O2 Ru3 O1 C1 -14.9(10) . . . . ?
N3 Ru3 O1 C1 69.9(11) . . . . ?
C46 Ru3 O1 C1 -149.8(11) . . . . ?
C42 Ru3 O1 C1 149.8(11) . . . . ?
C44 Ru3 O1 C1 -91.5(13) . . . . ?
C45 Ru3 O1 C1 -113.5(11) . . . . ?
C47 Ru3 O1 C1 174.0(11) . . . . ?
O1 Ru3 O2 C2 14.8(9) . . . . ?
N3 Ru3 O2 C2 -71.6(10) . . . . ?
C46 Ru3 O2 C2 95.9(12) . . . . ?
C42 Ru3 O2 C2 -149.6(10) . . . . ?
C43 Ru3 O2 C2 -169.1(10) . . . . ?
C44 Ru3 O2 C2 155.7(10) . . . . ?
C45 Ru3 O2 C2 119.6(10) . . . . ?
C47 Ru3 O2 C2 145(3) . . . . ?
O4 Ru1 O3 C7 -12.4(11) . . . . ?
N1 Ru1 O3 C7 72.5(12) . . . . ?
C32 Ru1 O3 C7 -147.6(13) . . . . ?
C31 Ru1 O3 C7 -112.4(13) . . . . ?
C30 Ru1 O3 C7 -88.8(17) . . . . ?
C28 Ru1 O3 C7 154.1(12) . . . . ?
C33 Ru1 O3 C7 177.3(12) . . . . ?
O3 Ru1 O4 C8 11.4(11) . . . . ?
N1 Ru1 O4 C8 -76.9(12) . . . . ?
C32 Ru1 O4 C8 94.5(15) . . . . ?
C31 Ru1 O4 C8 115.8(13) . . . . ?
C29 Ru1 O4 C8 -172.3(12) . . . . ?
C30 Ru1 O4 C8 154.2(13) . . . . ?
C28 Ru1 O4 C8 -153.0(13) . . . . ?
C33 Ru1 O4 C8 127(3) . . . . ?
C38 Ru2 O5 C23 164(2) . . . . ?
O6 Ru2 O5 C23 -9.2(9) . . . . ?
N2 Ru2 O5 C23 73.2(10) . . . . ?
C37 Ru2 O5 C23 -81.9(17) . . . . ?
C40 Ru2 O5 C23 -167.6(10) . . . . ?
C39 Ru2 O5 C23 164.2(11) . . . . ?
C35 Ru2 O5 C23 -130.1(10) . . . . ?
C36 Ru2 O5 C23 -98.6(10) . . . . ?
C38 Ru2 O6 C24 -164.5(12) . . . . ?
O5 Ru2 O6 C24 13.1(11) . . . . ?
N2 Ru2 O6 C24 -77.1(11) . . . . ?
C37 Ru2 O6 C24 166.7(13) . . . . ?
C40 Ru2 O6 C24 100.1(19) . . . . ?
C39 Ru2 O6 C24 -155.9(16) . . . . ?
C35 Ru2 O6 C24 100.7(12) . . . . ?
C36 Ru2 O6 C24 128.5(12) . . . . ?
O4 Ru1 N1 C1 144.7(14) . . . . ?
O3 Ru1 N1 C1 65.8(14) . . . . ?
C32 Ru1 N1 C1 -25.9(19) . . . . ?
C31 Ru1 N1 C1 -95(3) . . . . ?
C29 Ru1 N1 C1 -106.5(14) . . . . ?
C30 Ru1 N1 C1 -129.0(14) . . . . ?
C28 Ru1 N1 C1 -70.9(15) . . . . ?
C33 Ru1 N1 C1 -39.7(15) . . . . ?
O4 Ru1 N1 C5 -47.3(13) . . . . ?
O3 Ru1 N1 C5 -126.2(14) . . . . ?
C32 Ru1 N1 C5 142.2(14) . . . . ?
C31 Ru1 N1 C5 73(4) . . . . ?
C29 Ru1 N1 C5 61.5(15) . . . . ?
C30 Ru1 N1 C5 39.1(18) . . . . ?
C28 Ru1 N1 C5 97.1(14) . . . . ?
C33 Ru1 N1 C5 128.4(14) . . . . ?
C38 Ru2 N2 C11 69.2(14) . . . . ?
O6 Ru2 N2 C11 -50.2(12) . . . . ?
O5 Ru2 N2 C11 -129.0(13) . . . . ?
C37 Ru2 N2 C11 38.4(15) . . . . ?
C40 Ru2 N2 C11 131.0(13) . . . . ?
C39 Ru2 N2 C11 102.6(15) . . . . ?
C35 Ru2 N2 C11 134.6(17) . . . . ?
C36 Ru2 N2 C11 34(2) . . . . ?
C38 Ru2 N2 C7 -109.1(14) . . . . ?
O6 Ru2 N2 C7 131.6(13) . . . . ?
O5 Ru2 N2 C7 52.7(13) . . . . ?
C37 Ru2 N2 C7 -139.9(13) . . . . ?
C40 Ru2 N2 C7 -47.3(15) . . . . ?
C39 Ru2 N2 C7 -75.7(15) . . . . ?
C35 Ru2 N2 C7 -44(2) . . . . ?
C36 Ru2 N2 C7 -144.6(15) . . . . ?
O1 Ru3 N3 C27 -122.5(11) . . . . ?
O2 Ru3 N3 C27 -42.9(11) . . . . ?
C46 Ru3 N3 C27 151.0(12) . . . . ?
C42 Ru3 N3 C27 97.9(11) . . . . ?
C43 Ru3 N3 C27 62.1(11) . . . . ?
C44 Ru3 N3 C27 41.3(13) . . . . ?
C45 Ru3 N3 C27 73(3) . . . . ?
C47 Ru3 N3 C27 130.3(11) . . . . ?
O1 Ru3 N3 C23 65.6(11) . . . . ?
O2 Ru3 N3 C23 145.1(11) . . . . ?
C46 Ru3 N3 C23 -20.9(16) . . . . ?
C42 Ru3 N3 C23 -74.1(12) . . . . ?
C43 Ru3 N3 C23 -109.8(12) . . . . ?
C44 Ru3 N3 C23 -130.7(11) . . . . ?
C45 Ru3 N3 C23 -99(3) . . . . ?
C47 Ru3 N3 C23 -41.6(12) . . . . ?
Ru3 O1 C1 N1 -167.8(12) . . . . ?
Ru3 O1 C1 C2 12.7(18) . . . . ?
C5 N1 C1 O1 -179.0(15) . . . . ?
Ru1 N1 C1 O1 -11(2) . . . . ?
C5 N1 C1 C2 0(2) . . . . ?
Ru1 N1 C1 C2 168.6(12) . . . . ?
Ru3 O2 C2 C3 167.7(14) . . . . ?
Ru3 O2 C2 C1 -13.0(16) . . . . ?
O1 C1 C2 O2 0(2) . . . . ?
N1 C1 C2 O2 -179.2(14) . . . . ?
O1 C1 C2 C3 179.5(16) . . . . ?
N1 C1 C2 C3 0(3) . . . . ?
O2 C2 C3 C4 177.4(15) . . . . ?
C1 C2 C3 C4 -2(3) . . . . ?
O2 C2 C3 C6 7(3) . . . . ?
C1 C2 C3 C6 -172.6(17) . . . . ?
C2 C3 C4 C5 3(3) . . . . ?
C6 C3 C4 C5 174.4(19) . . . . ?
C3 C4 C5 N1 -3(3) . . . . ?
C1 N1 C5 C4 1(3) . . . . ?
Ru1 N1 C5 C4 -167.8(16) . . . . ?
C2 C3 C6 N4 -134.8(19) . . . . ?
C4 C3 C6 N4 55(2) . . . . ?
C20 N4 C6 C3 55(2) 2 . . . ?
Ru1 O3 C7 N2 -172.4(12) . . . . ?
Ru1 O3 C7 C8 11.1(18) . . . . ?
C11 N2 C7 O3 -177.4(16) . . . . ?
Ru2 N2 C7 O3 1(2) . . . . ?
C11 N2 C7 C8 -1(2) . . . . ?
Ru2 N2 C7 C8 177.2(11) . . . . ?
Ru1 O4 C8 C9 171.3(15) . . . . ?
Ru1 O4 C8 C7 -9.3(18) . . . . ?
O3 C7 C8 O4 -1(2) . . . . ?
N2 C7 C8 O4 -177.9(15) . . . . ?
O3 C7 C8 C9 178.3(16) . . . . ?
N2 C7 C8 C9 2(3) . . . . ?
O4 C8 C9 C10 176.6(16) . . . . ?
C7 C8 C9 C10 -3(3) . . . . ?
O4 C8 C9 C12 -1(3) . . . . ?
C7 C8 C9 C12 179.3(17) . . . . ?
C8 C9 C10 C11 4(3) . . . . ?
C12 C9 C10 C11 -178.4(18) . . . . ?
C7 N2 C11 C10 2(3) . . . . ?
Ru2 N2 C11 C10 -176.6(14) . . . . ?
C9 C10 C11 N2 -3(3) . . . . ?
C13 N5 C12 C9 -115(4) . . . . ?
C8 C9 C12 N5 -61(3) . . . . ?
C10 C9 C12 N5 121(2) . . . . ?
C12 N5 C13 C14 53(6) . . . . ?
N5 C13 C14 C19 44(6) . . . . ?
N5 C13 C14 C15 -140(4) . . . . ?
C19 C14 C15 C16 0(4) . . . . ?
C13 C14 C15 C16 -176(3) . . . . ?
C14 C15 C16 C17 0(3) . . . . ?
C14 C15 C16 C20 177(2) . . . . ?
C15 C16 C17 C18 2(3) . . . . ?
C20 C16 C17 C18 -174.5(19) . . . . ?
C16 C17 C18 C21 -178(2) . . . . ?
C16 C17 C18 C19 -4(3) . . . . ?
C15 C14 C19 C18 -1(5) . . . . ?
C13 C14 C19 C18 175(3) . . . . ?
C17 C18 C19 C14 3(4) . . . . ?
C21 C18 C19 C14 178(3) . . . . ?
C15 C16 C20 N4 129(2) . . . 2 ?
C17 C16 C20 N4 -54(3) . . . 2 ?
C22 N6 C21 C18 172(2) . . . . ?
C17 C18 C21 N6 90(3) . . . . ?
C19 C18 C21 N6 -84(3) . . . . ?
C21 N6 C22 C25 -68(3) . . . . ?
Ru2 O5 C23 N3 -171.0(9) . . . . ?
Ru2 O5 C23 C24 4.1(17) . . . . ?
C27 N3 C23 O5 -179.7(13) . . . . ?
Ru3 N3 C23 O5 -7.7(18) . . . . ?
C27 N3 C23 C24 5(2) . . . . ?
Ru3 N3 C23 C24 177.1(12) . . . . ?
Ru2 O6 C24 C23 -15.0(18) . . . . ?
Ru2 O6 C24 C25 170.2(14) . . . . ?
O5 C23 C24 O6 7(2) . . . . ?
N3 C23 C24 O6 -177.6(13) . . . . ?
O5 C23 C24 C25 -177.9(15) . . . . ?
N3 C23 C24 C25 -3(2) . . . . ?
O6 C24 C25 C26 172.6(15) . . . . ?
C23 C24 C25 C26 -2(2) . . . . ?
O6 C24 C25 C22 -8(3) . . . . ?
C23 C24 C25 C22 177.3(17) . . . . ?
N6 C22 C25 C24 -87(2) . . . . ?
N6 C22 C25 C26 92(2) . . . . ?
C24 C25 C26 C27 4(2) . . . . ?
C22 C25 C26 C27 -175.0(17) . . . . ?
C25 C26 C27 N3 -2(3) . . . . ?
C23 N3 C27 C26 -3(2) . . . . ?
Ru3 N3 C27 C26 -175.5(12) . . . . ?
O4 Ru1 C28 C33 -162.5(12) . . . . ?
O3 Ru1 C28 C33 40.0(16) . . . . ?
N1 Ru1 C28 C33 122.0(13) . . . . ?
C32 Ru1 C28 C33 -28.2(13) . . . . ?
C31 Ru1 C28 C33 -63.9(14) . . . . ?
C29 Ru1 C28 C33 -131.3(19) . . . . ?
C30 Ru1 C28 C33 -103.5(15) . . . . ?
O4 Ru1 C28 C29 -31.2(18) . . . . ?
O3 Ru1 C28 C29 171.3(10) . . . . ?
N1 Ru1 C28 C29 -106.7(12) . . . . ?
C32 Ru1 C28 C29 103.1(14) . . . . ?
C31 Ru1 C28 C29 67.4(13) . . . . ?
C30 Ru1 C28 C29 27.8(13) . . . . ?
C33 Ru1 C28 C29 131.3(19) . . . . ?
O4 Ru1 C28 C34 83(2) . . . . ?
O3 Ru1 C28 C34 -75(2) . . . . ?
N1 Ru1 C28 C34 7(2) . . . . ?
C32 Ru1 C28 C34 -143(2) . . . . ?
C31 Ru1 C28 C34 -178(2) . . . . ?
C29 Ru1 C28 C34 114(3) . . . . ?
C30 Ru1 C28 C34 142(2) . . . . ?
C33 Ru1 C28 C34 -115(3) . . . . ?
C33 C28 C29 C30 2(3) . . . . ?
C34 C28 C29 C30 -176(2) . . . . ?
Ru1 C28 C29 C30 -53(2) . . . . ?
C33 C28 C29 Ru1 55.0(17) . . . . ?
C34 C28 C29 Ru1 -123(2) . . . . ?
O4 Ru1 C29 C28 160.9(11) . . . . ?
N1 Ru1 C29 C28 74.3(12) . . . . ?
C32 Ru1 C29 C28 -65.4(13) . . . . ?
C31 Ru1 C29 C28 -102.6(14) . . . . ?
C30 Ru1 C29 C28 -135(2) . . . . ?
C33 Ru1 C29 C28 -29.0(12) . . . . ?
O4 Ru1 C29 C30 -64.3(15) . . . . ?
N1 Ru1 C29 C30 -150.8(14) . . . . ?
C32 Ru1 C29 C30 69.5(15) . . . . ?
C31 Ru1 C29 C30 32.2(15) . . . . ?
C28 Ru1 C29 C30 135(2) . . . . ?
C33 Ru1 C29 C30 105.8(16) . . . . ?
C28 C29 C30 C31 0(3) . . . . ?
Ru1 C29 C30 C31 -53.8(17) . . . . ?
C28 C29 C30 Ru1 53(2) . . . . ?
O4 Ru1 C30 C29 121.7(14) . . . . ?
O3 Ru1 C30 C29 -165.9(12) . . . . ?
N1 Ru1 C30 C29 38.3(18) . . . . ?
C32 Ru1 C30 C29 -99.4(16) . . . . ?
C31 Ru1 C30 C29 -129(2) . . . . ?
C28 Ru1 C30 C29 -27.4(13) . . . . ?
C33 Ru1 C30 C29 -63.1(14) . . . . ?
O4 Ru1 C30 C31 -109.1(14) . . . . ?
O3 Ru1 C30 C31 -37(2) . . . . ?
N1 Ru1 C30 C31 167.5(12) . . . . ?
C32 Ru1 C30 C31 29.8(13) . . . . ?
C29 Ru1 C30 C31 129(2) . . . . ?
C28 Ru1 C30 C31 101.7(15) . . . . ?
C33 Ru1 C30 C31 66.1(14) . . . . ?
C29 C30 C31 C32 0(3) . . . . ?
Ru1 C30 C31 C32 -54.2(17) . . . . ?
C29 C30 C31 Ru1 54.5(18) . . . . ?
O4 Ru1 C31 C32 -154.7(13) . . . . ?
O3 Ru1 C31 C32 -73.0(14) . . . . ?
N1 Ru1 C31 C32 87(4) . . . . ?
C29 Ru1 C31 C32 99.3(15) . . . . ?
C30 Ru1 C31 C32 130(2) . . . . ?
C28 Ru1 C31 C32 62.6(14) . . . . ?
C33 Ru1 C31 C32 27.5(13) . . . . ?
O4 Ru1 C31 C30 75.5(14) . . . . ?
O3 Ru1 C31 C30 157.3(13) . . . . ?
N1 Ru1 C31 C30 -43(4) . . . . ?
C32 Ru1 C31 C30 -130(2) . . . . ?
C29 Ru1 C31 C30 -30.5(13) . . . . ?
C28 Ru1 C31 C30 -67.2(14) . . . . ?
C33 Ru1 C31 C30 -102.3(14) . . . . ?
C30 C31 C32 C33 -1(3) . . . . ?
Ru1 C31 C32 C33 -56.1(19) . . . . ?
C30 C31 C32 Ru1 54.6(17) . . . . ?
O4 Ru1 C32 C33 170.6(10) . . . . ?
O3 Ru1 C32 C33 -112.2(12) . . . . ?
N1 Ru1 C32 C33 -22.7(18) . . . . ?
C31 Ru1 C32 C33 135(2) . . . . ?
C29 Ru1 C32 C33 64.6(13) . . . . ?
C30 Ru1 C32 C33 102.6(14) . . . . ?
C28 Ru1 C32 C33 27.8(12) . . . . ?
O4 Ru1 C32 C31 36.0(17) . . . . ?
O3 Ru1 C32 C31 113.2(13) . . . . ?
N1 Ru1 C32 C31 -157.3(12) . . . . ?
C29 Ru1 C32 C31 -70.0(14) . . . . ?
C30 Ru1 C32 C31 -32.0(14) . . . . ?
C28 Ru1 C32 C31 -106.8(15) . . . . ?
C33 Ru1 C32 C31 -135(2) . . . . ?
C29 C28 C33 C32 -3(3) . . . . ?
C34 C28 C33 C32 174.9(19) . . . . ?
Ru1 C28 C33 C32 51.5(17) . . . . ?
C29 C28 C33 Ru1 -54.5(18) . . . . ?
C34 C28 C33 Ru1 123(2) . . . . ?
C31 C32 C33 C28 3(3) . . . . ?
Ru1 C32 C33 C28 -52.7(17) . . . . ?
C31 C32 C33 Ru1 56(2) . . . . ?
O4 Ru1 C33 C28 94(4) . . . . ?
O3 Ru1 C33 C28 -152.5(12) . . . . ?
N1 Ru1 C33 C28 -61.2(13) . . . . ?
C32 Ru1 C33 C28 134(2) . . . . ?
C31 Ru1 C33 C28 106.0(15) . . . . ?
C29 Ru1 C33 C28 29.8(13) . . . . ?
C30 Ru1 C33 C28 66.5(14) . . . . ?
O4 Ru1 C33 C32 -40(4) . . . . ?
O3 Ru1 C33 C32 73.8(13) . . . . ?
N1 Ru1 C33 C32 165.1(12) . . . . ?
C31 Ru1 C33 C32 -27.7(13) . . . . ?
C29 Ru1 C33 C32 -103.9(14) . . . . ?
C30 Ru1 C33 C32 -67.2(14) . . . . ?
C28 Ru1 C33 C32 -134(2) . . . . ?
C38 Ru2 C35 C36 -67.8(13) . . . . ?
O6 Ru2 C35 C36 50.0(13) . . . . ?
O5 Ru2 C35 C36 129.1(12) . . . . ?
N2 Ru2 C35 C36 -135.5(15) . . . . ?
C37 Ru2 C35 C36 -29.0(12) . . . . ?
C40 Ru2 C35 C36 -130.4(18) . . . . ?
C39 Ru2 C35 C36 -100.9(15) . . . . ?
C38 Ru2 C35 C40 62.7(13) . . . . ?
O6 Ru2 C35 C40 -179.6(10) . . . . ?
O5 Ru2 C35 C40 -100.5(12) . . . . ?
N2 Ru2 C35 C40 -5(2) . . . . ?
C37 Ru2 C35 C40 101.4(14) . . . . ?
C39 Ru2 C35 C40 29.5(13) . . . . ?
C36 Ru2 C35 C40 130.4(18) . . . . ?
C38 Ru2 C35 C41 176(2) . . . . ?
O6 Ru2 C35 C41 -66(2) . . . . ?
O5 Ru2 C35 C41 13(2) . . . . ?
N2 Ru2 C35 C41 108(2) . . . . ?
C37 Ru2 C35 C41 -145(2) . . . . ?
C40 Ru2 C35 C41 113(3) . . . . ?
C39 Ru2 C35 C41 143(2) . . . . ?
C36 Ru2 C35 C41 -116(3) . . . . ?
C40 C35 C36 C37 -3(3) . . . . ?
C41 C35 C36 C37 178.0(17) . . . . ?
Ru2 C35 C36 C37 51.9(15) . . . . ?
C40 C35 C36 Ru2 -54.5(15) . . . . ?
C41 C35 C36 Ru2 126.1(17) . . . . ?
C38 Ru2 C36 C35 101.2(14) . . . . ?
O6 Ru2 C36 C35 -138.9(11) . . . . ?
O5 Ru2 C36 C35 -59.3(13) . . . . ?
N2 Ru2 C36 C35 140.1(14) . . . . ?
C37 Ru2 C36 C35 133.2(18) . . . . ?
C40 Ru2 C36 C35 30.3(11) . . . . ?
C39 Ru2 C36 C35 68.5(13) . . . . ?
C38 Ru2 C36 C37 -32.0(13) . . . . ?
O6 Ru2 C36 C37 87.9(12) . . . . ?
O5 Ru2 C36 C37 167.5(12) . . . . ?
N2 Ru2 C36 C37 7(2) . . . . ?
C40 Ru2 C36 C37 -102.9(14) . . . . ?
C39 Ru2 C36 C37 -64.7(14) . . . . ?
C35 Ru2 C36 C37 -133.2(18) . . . . ?
C35 C36 C37 C38 0(3) . . . . ?
Ru2 C36 C37 C38 52.6(15) . . . . ?
C35 C36 C37 Ru2 -52.5(15) . . . . ?
O6 Ru2 C37 C38 137.7(14) . . . . ?
O5 Ru2 C37 C38 -152.8(14) . . . . ?
N2 Ru2 C37 C38 55.3(15) . . . . ?
C40 Ru2 C37 C38 -62.1(14) . . . . ?
C39 Ru2 C37 C38 -24.3(13) . . . . ?
C35 Ru2 C37 C38 -99.6(15) . . . . ?
C36 Ru2 C37 C38 -128.0(19) . . . . ?
C38 Ru2 C37 C36 128.0(19) . . . . ?
O6 Ru2 C37 C36 -94.3(12) . . . . ?
O5 Ru2 C37 C36 -25(2) . . . . ?
N2 Ru2 C37 C36 -176.7(10) . . . . ?
C40 Ru2 C37 C36 65.9(12) . . . . ?
C39 Ru2 C37 C36 103.7(14) . . . . ?
C35 Ru2 C37 C36 28.4(11) . . . . ?
C36 C37 C38 C39 5(3) . . . . ?
Ru2 C37 C38 C39 61(3) . . . . ?
C36 C37 C38 Ru2 -55.5(15) . . . . ?
O6 Ru2 C38 C39 172.6(13) . . . . ?
O5 Ru2 C38 C39 0(3) . . . . ?
N2 Ru2 C38 C39 90.7(15) . . . . ?
C37 Ru2 C38 C39 -137(2) . . . . ?
C40 Ru2 C38 C39 -31.0(14) . . . . ?
C35 Ru2 C38 C39 -67.8(15) . . . . ?
C36 Ru2 C38 C39 -105.1(16) . . . . ?
O6 Ru2 C38 C37 -50.5(15) . . . . ?
O5 Ru2 C38 C37 137(2) . . . . ?
N2 Ru2 C38 C37 -132.5(14) . . . . ?
C40 Ru2 C38 C37 105.9(15) . . . . ?
C39 Ru2 C38 C37 137(2) . . . . ?
C35 Ru2 C38 C37 69.0(14) . . . . ?
C36 Ru2 C38 C37 31.8(13) . . . . ?
C37 C38 C39 C40 -7(4) . . . . ?
Ru2 C38 C39 C40 52.3(17) . . . . ?
C37 C38 C39 Ru2 -59(2) . . . . ?
O6 Ru2 C39 C38 -14(2) . . . . ?
O5 Ru2 C39 C38 -179.9(12) . . . . ?
N2 Ru2 C39 C38 -90.4(15) . . . . ?
C37 Ru2 C39 C38 27.7(15) . . . . ?
C40 Ru2 C39 C38 132(2) . . . . ?
C35 Ru2 C39 C38 102.7(16) . . . . ?
C36 Ru2 C39 C38 65.4(15) . . . . ?
C38 Ru2 C39 C40 -132(2) . . . . ?
O6 Ru2 C39 C40 -145.5(13) . . . . ?
O5 Ru2 C39 C40 48.5(15) . . . . ?
N2 Ru2 C39 C40 138.1(13) . . . . ?
C37 Ru2 C39 C40 -103.8(15) . . . . ?
C35 Ru2 C39 C40 -28.9(12) . . . . ?
C36 Ru2 C39 C40 -66.2(13) . . . . ?
C36 C35 C40 C39 1(3) . . . . ?
C41 C35 C40 C39 -179.6(17) . . . . ?
Ru2 C35 C40 C39 -54.1(15) . . . . ?
C36 C35 C40 Ru2 55.1(15) . . . . ?
C41 C35 C40 Ru2 -125.5(17) . . . . ?
C38 C39 C40 C35 3(3) . . . . ?
Ru2 C39 C40 C35 54.5(16) . . . . ?
C38 C39 C40 Ru2 -51.1(18) . . . . ?
C38 Ru2 C40 C35 -105.4(14) . . . . ?
O6 Ru2 C40 C35 1(2) . . . . ?
O5 Ru2 C40 C35 84.0(11) . . . . ?
N2 Ru2 C40 C35 177.7(10) . . . . ?
C37 Ru2 C40 C35 -67.9(13) . . . . ?
C39 Ru2 C40 C35 -132.5(19) . . . . ?
C36 Ru2 C40 C35 -30.1(12) . . . . ?
C38 Ru2 C40 C39 27.1(14) . . . . ?
O6 Ru2 C40 C39 133.3(18) . . . . ?
O5 Ru2 C40 C39 -143.5(14) . . . . ?
N2 Ru2 C40 C39 -49.9(15) . . . . ?
C37 Ru2 C40 C39 64.6(15) . . . . ?
C35 Ru2 C40 C39 132.5(19) . . . . ?
C36 Ru2 C40 C39 102.4(15) . . . . ?
O1 Ru3 C42 C47 40.7(14) . . . . ?
O2 Ru3 C42 C47 -163.0(9) . . . . ?
N3 Ru3 C42 C47 120.0(11) . . . . ?
C46 Ru3 C42 C47 -26.9(11) . . . . ?
C43 Ru3 C42 C47 -131.3(15) . . . . ?
C44 Ru3 C42 C47 -101.6(11) . . . . ?
C45 Ru3 C42 C47 -65.1(11) . . . . ?
O1 Ru3 C42 C43 171.9(9) . . . . ?
O2 Ru3 C42 C43 -31.7(13) . . . . ?
N3 Ru3 C42 C43 -108.7(10) . . . . ?
C46 Ru3 C42 C43 104.3(11) . . . . ?
C44 Ru3 C42 C43 29.7(10) . . . . ?
C45 Ru3 C42 C43 66.2(10) . . . . ?
C47 Ru3 C42 C43 131.3(15) . . . . ?
O1 Ru3 C42 C48 -73.9(19) . . . . ?
O2 Ru3 C42 C48 82.5(18) . . . . ?
N3 Ru3 C42 C48 5.5(16) . . . . ?
C46 Ru3 C42 C48 -141.4(18) . . . . ?
C43 Ru3 C42 C48 114(2) . . . . ?
C44 Ru3 C42 C48 143.9(18) . . . . ?
C45 Ru3 C42 C48 -179.6(17) . . . . ?
C47 Ru3 C42 C48 -115(2) . . . . ?
C47 C42 C43 C44 3(2) . . . . ?
C48 C42 C43 C44 -176.4(15) . . . . ?
Ru3 C42 C43 C44 -54.0(13) . . . . ?
C47 C42 C43 Ru3 56.7(15) . . . . ?
C48 C42 C43 Ru3 -122.4(16) . . . . ?
O2 Ru3 C43 C42 159.4(9) . . . . ?
N3 Ru3 C43 C42 73.1(10) . . . . ?
C46 Ru3 C43 C42 -66.7(10) . . . . ?
C44 Ru3 C43 C42 -132.0(14) . . . . ?
C45 Ru3 C43 C42 -104.4(11) . . . . ?
C47 Ru3 C43 C42 -29.3(10) . . . . ?
O2 Ru3 C43 C44 -68.6(10) . . . . ?
N3 Ru3 C43 C44 -154.9(9) . . . . ?
C46 Ru3 C43 C44 65.3(10) . . . . ?
C42 Ru3 C43 C44 132.0(14) . . . . ?
C45 Ru3 C43 C44 27.6(9) . . . . ?
C47 Ru3 C43 C44 102.7(11) . . . . ?
C42 C43 C44 C45 1(2) . . . . ?
Ru3 C43 C44 C45 -52.8(13) . . . . ?
C42 C43 C44 Ru3 54.1(13) . . . . ?
O1 Ru3 C44 C45 -36.1(13) . . . . ?
O2 Ru3 C44 C45 -109.0(9) . . . . ?
N3 Ru3 C44 C45 169.3(8) . . . . ?
C46 Ru3 C44 C45 29.6(10) . . . . ?
C42 Ru3 C44 C45 105.6(11) . . . . ?
C43 Ru3 C44 C45 134.8(14) . . . . ?
C47 Ru3 C44 C45 68.9(10) . . . . ?
O1 Ru3 C44 C43 -170.9(8) . . . . ?
O2 Ru3 C44 C43 116.3(9) . . . . ?
N3 Ru3 C44 C43 34.6(12) . . . . ?
C46 Ru3 C44 C43 -105.2(10) . . . . ?
C42 Ru3 C44 C43 -29.2(9) . . . . ?
C45 Ru3 C44 C43 -134.8(14) . . . . ?
C47 Ru3 C44 C43 -65.8(10) . . . . ?
C43 C44 C45 C46 1(2) . . . . ?
Ru3 C44 C45 C46 -51.0(12) . . . . ?
C43 C44 C45 Ru3 52.2(13) . . . . ?
O1 Ru3 C45 C44 156.5(8) . . . . ?
O2 Ru3 C45 C44 74.6(9) . . . . ?
N3 Ru3 C45 C44 -40(3) . . . . ?
C46 Ru3 C45 C44 -132.7(15) . . . . ?
C42 Ru3 C45 C44 -64.7(10) . . . . ?
C43 Ru3 C45 C44 -28.1(9) . . . . ?
C47 Ru3 C45 C44 -100.3(10) . . . . ?
O1 Ru3 C45 C46 -70.8(11) . . . . ?
O2 Ru3 C45 C46 -152.7(10) . . . . ?
N3 Ru3 C45 C46 93(3) . . . . ?
C42 Ru3 C45 C46 68.0(11) . . . . ?
C43 Ru3 C45 C46 104.6(11) . . . . ?
C44 Ru3 C45 C46 132.7(15) . . . . ?
C47 Ru3 C45 C46 32.4(10) . . . . ?
C44 C45 C46 C47 -7(2) . . . . ?
Ru3 C45 C46 C47 -58.7(13) . . . . ?
C44 C45 C46 Ru3 51.7(12) . . . . ?
O1 Ru3 C46 C45 115.0(10) . . . . ?
O2 Ru3 C46 C45 38.9(14) . . . . ?
N3 Ru3 C46 C45 -160.6(9) . . . . ?
C42 Ru3 C46 C45 -102.4(11) . . . . ?
C43 Ru3 C46 C45 -65.8(10) . . . . ?
C44 Ru3 C46 C45 -28.7(9) . . . . ?
C47 Ru3 C46 C45 -127.8(16) . . . . ?
O1 Ru3 C46 C47 -117.2(10) . . . . ?
O2 Ru3 C46 C47 166.7(9) . . . . ?
N3 Ru3 C46 C47 -32.8(15) . . . . ?
C42 Ru3 C46 C47 25.4(10) . . . . ?
C43 Ru3 C46 C47 62.0(11) . . . . ?
C44 Ru3 C46 C47 99.0(11) . . . . ?
C45 Ru3 C46 C47 127.8(16) . . . . ?
C43 C42 C47 C46 -9(3) . . . . ?
C48 C42 C47 C46 170.2(16) . . . . ?
Ru3 C42 C47 C46 46.8(15) . . . . ?
C43 C42 C47 Ru3 -55.7(14) . . . . ?
C48 C42 C47 Ru3 123.4(16) . . . . ?
C45 C46 C47 C42 11(2) . . . . ?
Ru3 C46 C47 C42 -47.5(15) . . . . ?
C45 C46 C47 Ru3 58.5(13) . . . . ?
O1 Ru3 C47 C42 -153.3(9) . . . . ?
O2 Ru3 C47 C42 79(3) . . . . ?
N3 Ru3 C47 C42 -63.4(11) . . . . ?
C46 Ru3 C47 C42 137.6(16) . . . . ?
C43 Ru3 C47 C42 29.9(10) . . . . ?
C44 Ru3 C47 C42 67.8(10) . . . . ?
C45 Ru3 C47 C42 105.5(11) . . . . ?
O1 Ru3 C47 C46 69.1(11) . . . . ?
O2 Ru3 C47 C46 -59(3) . . . . ?
N3 Ru3 C47 C46 158.9(10) . . . . ?
C42 Ru3 C47 C46 -137.6(16) . . . . ?
C43 Ru3 C47 C46 -107.7(12) . . . . ?
C44 Ru3 C47 C46 -69.8(11) . . . . ?
C45 Ru3 C47 C46 -32.1(10) . . . . ?

loop_
_platon_squeeze_void_nr
_platon_squeeze_void_average_x
_platon_squeeze_void_average_y
_platon_squeeze_void_average_z
_platon_squeeze_void_volume
_platon_squeeze_void_count_electrons
_platon_squeeze_void_content
1 0.500 0.500 1.000 257 70 ' '
